data_4321002
loop_
_publ_author_name
'Yan Ding'
'Shan-Ming Kuang'
'Michael J. Siwajek'
'Phillip E. Fanwick'
'Richard A. Walton'

_publ_contact_author_address
;    Department of Chemistry
     Purdue University
     W. Lafayette
     IN 47907
     USA
;
_publ_contact_author_email fanwick@.xray.chem.purdue.edu
_publ_contact_author_fax 1(765)4940239
_publ_contact_author_name 'Phillip E. Fanwick'
_publ_contact_author_phone 1(765)4944572
_publ_section_title
;
 Reactions of the Dirhenium(II) Complexes Re2X4(\m-dppm)2 (X = Cl, Br;
 dppm = Ph2PCH2PPh2) with Isocyanides. 21.1A Comparison with the Complexes
 Re2Cl4(\m-dppE)2 and Re2Cl4(\m-dcpm)2 (dppE = Ph2PC(CH2)PPh2; dcpm =
 Cy2PCH2PCy2) and the Structural Characterization of Complexes of the
 Types Re2Cl4(\m-LL)2(CNR), Re2Cl4(\m-LL)2(CNR)2, and
 [Re2Cl3(\m-LL)2(CNR)3]+ (LL = dppm, dppE, dcpm; R =t-Bu, Xyl)
;
_journal_name_full 'Inorganic Chemistry'
_journal_page_first 2676
_journal_page_last 2683
_journal_paper_doi 10.1021/ic000064a
_journal_volume 39
_journal_year 2000
_chemical_formula_moiety 'C59 H53 Cl4 N1 P4 Re2'
_chemical_formula_sum 'C59 H53 Cl4 N P4 Re2'
_chemical_formula_weight 1414.1
_space_group_IT_number 96
_symmetry_cell_setting tetragonal
_symmetry_space_group_name_Hall 'P 4nw 2abw'
_symmetry_space_group_name_H-M 'P 43 21 2'
_cell_angle_alpha 90
_cell_angle_beta 90
_cell_angle_gamma 90
_cell_formula_units_Z 4
_cell_length_a 15.0903(4)
_cell_length_b 15.0903(4)
_cell_length_c 26.1521(7)
_cell_measurement_temperature 203(2)
_cell_volume 5955.3(3)
_computing_cell_refinement DENZO/SCALEPACK_(Otwinowski,_1996)
_computing_data_collection Collect_(Nonius,_1998)
_computing_data_reduction DENZO/SCALEPACK_(Otwinowski,_1996)
_computing_molecular_graphics Ortep-3_for_Windows_(Farrugia,_1997)
_computing_publication_material WinGX_publication_routines_(Farrugia,_1998)
_computing_structure_refinement SHELXL97_(Sheldrick,_1997)
_computing_structure_solution SHELXS97_(Sheldrick,_1997)
_diffrn_measured_fraction_theta_full 0.989
_diffrn_measured_fraction_theta_max 0.989
_diffrn_radiation_type MoK\a
_diffrn_radiation_wavelength 0.71073
_diffrn_reflns_av_R_equivalents 0.0625
_diffrn_reflns_limit_h_max 21
_diffrn_reflns_limit_h_min -21
_diffrn_reflns_limit_k_max 15
_diffrn_reflns_limit_k_min -15
_diffrn_reflns_limit_l_max 28
_diffrn_reflns_limit_l_min -37
_diffrn_reflns_number 14177
_diffrn_reflns_theta_full 30.53
_diffrn_reflns_theta_max 30.53
_diffrn_reflns_theta_min 4.12
_exptl_absorpt_coefficient_mu 4.385
_exptl_crystal_colour green
_exptl_crystal_density_diffrn 1.577
_exptl_crystal_density_method 'not measured'
_exptl_crystal_description prism
_exptl_crystal_F_000 2768
_exptl_crystal_size_max 0.48
_exptl_crystal_size_mid 0.2
_exptl_crystal_size_min 0.2
_refine_diff_density_max 1.51
_refine_diff_density_min -1.176
_refine_ls_abs_structure_details 'Flack H D (1983), Acta Cryst. A39, 876-881'
_refine_ls_abs_structure_Flack 0.020(15)
_refine_ls_extinction_coef 0.0058(5)
_refine_ls_extinction_expression Fc^*^=kFc[1+0.001xFc^2^\l^3^/sin(2\q)]^-1/4^
_refine_ls_extinction_method SHELXL
_refine_ls_goodness_of_fit_ref 1.161
_refine_ls_hydrogen_treatment mixed
_refine_ls_matrix_type full
_refine_ls_number_parameters 309
_refine_ls_number_reflns 8932
_refine_ls_number_restraints 0
_refine_ls_restrained_S_all 1.161
_refine_ls_R_factor_gt 0.0709
_refine_ls_shift/su_max 0.001
_refine_ls_structure_factor_coef Fsqd
_refine_ls_weighting_scheme calc
_refine_ls_wR_factor_ref 0.202
_reflns_number_gt 5989
_reflns_number_total 8932
_reflns_threshold_expression >2sigma(I)
_cod_data_source_file ic000064a_1.cif
_cod_data_source_block Compound2
_cod_database_code 4321002

loop_
_symmetry_equiv_pos_as_xyz
'x, y, z'
'x+1/2, -y+1/2, -z+1/4'
'-x, -y, z+1/2'
'-x+1/2, y+1/2, -z+3/4'
'y, x, -z'
'y+1/2, -x+1/2, z+1/4'
'-y+1/2, x+1/2, z+3/4'
'-y, -x, -z+1/2'

loop_
_atom_site_label
_atom_site_type_symbol
_atom_site_fract_x
_atom_site_fract_y
_atom_site_fract_z
_atom_site_U_iso_or_equiv
_atom_site_adp_type
_atom_site_occupancy
_atom_site_calc_flag
_atom_site_refinement_flags
_atom_site_disorder_group
_atom_site_disorder_assembly
Re Re 0.78106(3) 0.84660(3) 0.035379(17) 0.04547(18) Uani 1 d . . .
Cl1 Cl 0.6492(2) 0.8641(2) 0.09449(11) 0.0561(7) Uani 1 d . . .
Cl12 Cl 0.70799(17) 0.70799(17) 0 0.0522(9) Uani 1 d S . .
Cl2 Cl 0.8621(6) 0.9646(5) 0.0700(4) 0.084(3) Uani 0.5 d P . .
P1 P 0.8585(2) 0.76551(19) 0.10370(11) 0.0471(6) Uani 1 d . . .
P2 P 0.7030(2) 0.9590(2) -0.01368(12) 0.0492(7) Uani 1 d . . .
N N 0.943(2) 0.9759(17) 0.0344(17) 0.135(15) Uani 0.5 d P . .
C1 C 0.8777(18) 0.9272(16) 0.0370(10) 0.055(6) Uani 0.5 d P . .
C1B C 0.7466(7) 0.9702(7) -0.0788(4) 0.044(2) Uani 1 d . . .
H1B1 H 0.7043 1.0014 -0.1002 0.052 Uiso 1 calc R . .
H1B2 H 0.8016 1.0034 -0.0785 0.052 Uiso 1 calc R . .
C2 C 0.9943(12) 1.0522(11) 0.0455(6) 0.086(9) Uiso 0.5 d PG . .
C3 C 0.9820(11) 1.0989(11) 0.0908(5) 0.133(16) Uiso 0.5 d PG . .
C4 C 1.0344(12) 1.1723(11) 0.1015(5) 0.069(7) Uiso 0.5 d PG . .
H4 H 1.0261 1.2035 0.1318 0.082 Uiso 0.5 calc PR . .
C5 C 1.0991(13) 1.1991(12) 0.0670(7) 0.101(11) Uiso 0.5 d PG . .
H5 H 1.1341 1.2482 0.0742 0.121 Uiso 0.5 calc PR . .
C6 C 1.1114(11) 1.1525(12) 0.0217(6) 0.089(9) Uiso 0.5 d PG . .
H6 H 1.1547 1.1704 -0.0013 0.107 Uiso 0.5 calc PR . .
C7 C 1.0590(11) 1.0790(11) 0.0110(5) 0.055(6) Uiso 0.5 d PG . .
C8 C 0.9028(15) 1.0949(18) 0.1296(8) 0.100(11) Uiso 0.5 d PG . .
H8A H 0.8484 1.1066 0.1118 0.15 Uiso 0.5 calc PR . .
H8B H 0.9114 1.1386 0.1558 0.15 Uiso 0.5 calc PR . .
H8C H 0.9003 1.0371 0.1448 0.15 Uiso 0.5 calc PR . .
C9 C 1.0933(18) 1.0300(16) -0.0402(7) 0.101(11) Uiso 0.5 d PG . .
H9A H 1.1526 1.0489 -0.0478 0.151 Uiso 0.5 calc PR . .
H9B H 1.055 1.0449 -0.0683 0.151 Uiso 0.5 calc PR . .
H9C H 1.0926 0.967 -0.0351 0.151 Uiso 0.5 calc PR . .
C111 C 0.8193(8) 0.6559(7) 0.1260(4) 0.050(3) Uani 1 d . . .
C112 C 0.8792(11) 0.5971(9) 0.1480(4) 0.067(4) Uani 1 d . . .
H112 H 0.9394 0.6101 0.1499 0.08 Uiso 1 calc R . .
C113 C 0.8464(18) 0.5205(10) 0.1665(7) 0.102(6) Uani 1 d . . .
H113 H 0.8855 0.4824 0.1831 0.122 Uiso 1 calc R . .
C114 C 0.7596(16) 0.4945(12) 0.1627(7) 0.098(6) Uani 1 d . . .
H114 H 0.7407 0.4406 0.176 0.118 Uiso 1 calc R . .
C115 C 0.6979(12) 0.5542(11) 0.1371(6) 0.087(5) Uani 1 d . . .
H115 H 0.6389 0.5389 0.1321 0.104 Uiso 1 calc R . .
C116 C 0.7308(10) 0.6340(9) 0.1209(5) 0.070(4) Uani 1 d . . .
H116 H 0.6924 0.6746 0.1059 0.084 Uiso 1 calc R . .
C121 C 0.8786(8) 0.8238(8) 0.1647(5) 0.053(3) Uani 1 d . . .
C122 C 0.9583(11) 0.8178(8) 0.1882(6) 0.070(4) Uani 1 d . . .
H122 H 1.003 0.7846 0.1729 0.083 Uiso 1 calc R . .
C123 C 0.9752(11) 0.8594(12) 0.2342(7) 0.099(7) Uani 1 d . . .
H123 H 1.0307 0.8556 0.2495 0.118 Uiso 1 calc R . .
C124 C 0.9059(12) 0.9082(13) 0.2575(6) 0.093(5) Uani 1 d . . .
H124 H 0.9153 0.9345 0.2892 0.112 Uiso 1 calc R . .
C125 C 0.8256(12) 0.9172(14) 0.2341(7) 0.104(7) Uani 1 d . . .
H125 H 0.7799 0.9509 0.2479 0.125 Uiso 1 calc R . .
C126 C 0.8177(12) 0.8723(14) 0.1884(6) 0.098(6) Uani 1 d . . .
H126 H 0.763 0.8766 0.1721 0.118 Uiso 1 calc R . .
C211 C 0.5857(8) 0.9571(8) -0.0255(4) 0.054(3) Uani 1 d . . .
C212 C 0.5377(8) 0.8792(10) -0.0203(5) 0.066(4) Uani 1 d . . .
H212 H 0.5671 0.8299 -0.0073 0.079 Uiso 1 calc R . .
C213 C 0.4468(9) 0.8695(13) -0.0333(7) 0.086(5) Uani 1 d . . .
H213 H 0.4168 0.8163 -0.0287 0.104 Uiso 1 calc R . .
C214 C 0.4051(11) 0.9437(15) -0.0533(6) 0.091(6) Uani 1 d . . .
H214 H 0.345 0.9415 -0.0611 0.109 Uiso 1 calc R . .
C215 C 0.4522(8) 1.0208(12) -0.0618(7) 0.088(6) Uani 1 d . . .
H215 H 0.4254 1.0692 -0.0774 0.106 Uiso 1 calc R . .
C216 C 0.5437(9) 1.0248(12) -0.0459(6) 0.083(5) Uani 1 d . . .
H216 H 0.5745 1.0776 -0.0504 0.1 Uiso 1 calc R . .
C221 C 0.7180(12) 1.0702(8) 0.0121(5) 0.068(4) Uani 1 d . . .
C222 C 0.7740(10) 1.1294(8) -0.0047(6) 0.071(4) Uani 1 d . . .
H222 H 0.8032 1.115 -0.0349 0.085 Uiso 1 calc R . .
C223 C 0.7961(16) 1.2126(11) 0.0170(7) 0.105(6) Uani 1 d . . .
H223 H 0.8382 1.2518 0.0042 0.127 Uiso 1 calc R . .
C224 C 0.7417(15) 1.2271(11) 0.0630(8) 0.105(7) Uani 1 d . . .
H224 H 0.7549 1.2763 0.083 0.126 Uiso 1 calc R . .
C225 C 0.681(2) 1.1802(13) 0.0770(10) 0.150(12) Uani 1 d . . .
H225 H 0.6447 1.1999 0.1033 0.18 Uiso 1 calc R . .
C226 C 0.6628(18) 1.0892(10) 0.0527(7) 0.120(8) Uani 1 d . . .
H226 H 0.6189 1.0509 0.0642 0.143 Uiso 1 calc R . .

loop_
_atom_site_aniso_label
_atom_site_aniso_U_11
_atom_site_aniso_U_22
_atom_site_aniso_U_33
_atom_site_aniso_U_23
_atom_site_aniso_U_13
_atom_site_aniso_U_12
Re 0.0413(3) 0.0384(2) 0.0568(3) 0.0062(2) -0.0086(2) -0.00947(18)
Cl1 0.0510(15) 0.0612(17) 0.0562(15) -0.0009(13) 0.0036(13) 0.0072(13)
Cl12 0.0504(13) 0.0504(13) 0.056(2) 0.0050(13) -0.0050(13) -0.0181(18)
Cl2 0.088(6) 0.047(4) 0.118(7) 0.002(4) -0.053(5) -0.002(4)
P1 0.0472(16) 0.0437(15) 0.0505(15) 0.0039(12) -0.0086(12) -0.0016(12)
P2 0.0436(15) 0.0451(15) 0.0588(16) 0.0083(13) 0.0007(13) -0.0025(12)
N 0.12(3) 0.038(13) 0.25(5) -0.02(2) -0.06(3) -0.028(16)
C1 0.069(16) 0.040(11) 0.055(13) -0.008(12) -0.014(12) 0.014(11)
C1B 0.042(5) 0.032(5) 0.056(6) 0.008(4) -0.013(5) 0.001(4)
C111 0.064(7) 0.033(5) 0.053(6) -0.001(5) -0.003(5) -0.006(5)
C112 0.092(10) 0.065(8) 0.043(6) 0.009(6) 0.000(6) 0.005(8)
C113 0.16(2) 0.042(7) 0.103(12) 0.024(8) 0.035(14) 0.007(10)
C114 0.15(2) 0.064(10) 0.079(10) 0.022(8) 0.023(12) -0.004(11)
C115 0.082(11) 0.092(11) 0.086(10) 0.020(9) -0.001(8) -0.049(9)
C116 0.079(9) 0.067(8) 0.064(7) 0.012(6) -0.008(7) -0.028(7)
C121 0.055(7) 0.046(6) 0.056(6) -0.010(5) -0.013(6) 0.000(5)
C122 0.082(10) 0.047(7) 0.080(9) -0.013(6) -0.037(8) 0.006(6)
C123 0.086(11) 0.093(12) 0.116(12) -0.053(10) -0.063(10) 0.052(10)
C124 0.099(13) 0.104(13) 0.077(10) -0.041(10) -0.039(10) 0.021(10)
C125 0.080(11) 0.128(16) 0.104(13) -0.053(12) -0.030(10) 0.043(11)
C126 0.084(11) 0.137(16) 0.074(9) -0.048(10) -0.035(9) 0.032(11)
C211 0.054(7) 0.052(7) 0.057(7) 0.005(5) 0.018(6) 0.001(5)
C212 0.043(6) 0.083(9) 0.072(8) -0.008(7) -0.001(6) 0.025(6)
C213 0.034(6) 0.114(13) 0.112(12) 0.030(11) 0.002(7) 0.002(7)
C214 0.057(9) 0.149(17) 0.067(9) 0.016(10) 0.019(7) 0.000(10)
C215 0.034(6) 0.108(12) 0.123(13) 0.067(11) 0.001(7) 0.023(7)
C216 0.048(7) 0.092(11) 0.110(12) 0.046(10) 0.008(8) 0.017(7)
C221 0.104(11) 0.043(6) 0.056(7) -0.007(5) -0.002(8) 0.002(7)
C222 0.083(10) 0.052(7) 0.078(9) -0.008(6) -0.002(8) -0.025(7)
C223 0.167(19) 0.056(8) 0.094(11) -0.002(8) 0.007(12) -0.048(11)
C224 0.15(2) 0.050(9) 0.116(14) -0.017(9) 0.015(13) 0.000(11)
C225 0.26(4) 0.062(11) 0.129(18) -0.028(11) 0.06(2) -0.037(17)
C226 0.21(2) 0.045(8) 0.108(13) -0.011(8) 0.055(15) 0.002(12)

loop_
_atom_type_symbol
_atom_type_description
_atom_type_scat_dispersion_real
_atom_type_scat_dispersion_imag
_atom_type_scat_source
C C 0.0033 0.0016 'International Tables Vol C Tables 4.2.6.8 and 6.1.1.4'
H H 0 0 'International Tables Vol C Tables 4.2.6.8 and 6.1.1.4'
Cl Cl 0.1484 0.1585 'International Tables Vol C Tables 4.2.6.8 and 6.1.1.4'
N N 0.0061 0.0033 'International Tables Vol C Tables 4.2.6.8 and 6.1.1.4'
P P 0.1023 0.0942 'International Tables Vol C Tables 4.2.6.8 and 6.1.1.4'
Re Re -1.0185 7.231 'International Tables Vol C Tables 4.2.6.8 and 6.1.1.4'

loop_
_geom_angle_atom_site_label_1
_geom_angle_atom_site_label_2
_geom_angle_atom_site_label_3
_geom_angle
_geom_angle_site_symmetry_1
_geom_angle_site_symmetry_3
_geom_angle_publ_flag
C1 Re Re 87.9(8) . 5 ?
C1 Re Cl2 26.3(8) . . ?
Re Re Cl2 114.2(3) 5 . ?
C1 Re P2 86.4(7) . . ?
Re Re P2 94.76(8) 5 . ?
Cl2 Re P2 85.80(19) . . ?
C1 Re P1 86.4(7) . . ?
Re Re P1 99.49(7) 5 . ?
Cl2 Re P1 81.34(19) . . ?
P2 Re P1 163.78(10) . . ?
C1 Re Cl1 121.5(8) . . ?
Re Re Cl1 150.00(7) 5 . ?
Cl2 Re Cl1 95.5(3) . . ?
P2 Re Cl1 82.46(10) . . ?
P1 Re Cl1 88.95(10) . . ?
C1 Re Cl12 150.3(8) . . ?
Re Re Cl12 62.82(4) 5 . ?
Cl2 Re Cl12 173.65(19) . . ?
P2 Re Cl12 99.90(7) . . ?
P1 Re Cl12 93.51(7) . . ?
Cl1 Re Cl12 88.11(8) . . ?
Re Cl12 Re 54.36(8) . 5 ?
C1B P1 C121 103.3(6) 5 . ?
C1B P1 C111 105.5(5) 5 . ?
C121 P1 C111 101.9(5) . . ?
C1B P1 Re 104.9(3) 5 . ?
C121 P1 Re 117.9(4) . . ?
C111 P1 Re 121.4(4) . . ?
C211 P2 C221 101.6(7) . . ?
C211 P2 C1B 101.2(5) . . ?
C221 P2 C1B 102.4(6) . . ?
C211 P2 Re 123.8(4) . . ?
C221 P2 Re 112.7(5) . . ?
C1B P2 Re 112.4(3) . . ?
C1 N C2 156(4) . . ?
N C1 Re 175(3) . . ?
P1 C1B P2 107.5(5) 5 . ?
C3 C2 C7 120.0(15) . . ?
C3 C2 N 121(2) . . ?
C7 C2 N 119(2) . . ?
C4 C3 C2 120.0(14) . . ?
C4 C3 C8 109.4(15) . . ?
C2 C3 C8 129.3(16) . . ?
C3 C4 C5 120.0(14) . . ?
C4 C5 C6 120.0(16) . . ?
C7 C6 C5 120.0(15) . . ?
C6 C7 C2 120.0(14) . . ?
C6 C7 C9 110.6(15) . . ?
C2 C7 C9 129.1(16) . . ?
C116 C111 C112 121.0(12) . . ?
C116 C111 P1 119.5(10) . . ?
C112 C111 P1 119.5(10) . . ?
C113 C112 C111 117.2(17) . . ?
C112 C113 C114 124.8(19) . . ?
C113 C114 C115 117.9(15) . . ?
C116 C115 C114 117.0(16) . . ?
C115 C116 C111 122.0(15) . . ?
C126 C121 C122 116.2(12) . . ?
C126 C121 P1 123.4(10) . . ?
C122 C121 P1 120.3(10) . . ?
C121 C122 C123 121.9(14) . . ?
C122 C123 C124 118.3(13) . . ?
C125 C124 C123 121.0(14) . . ?
C124 C125 C126 114.7(15) . . ?
C121 C126 C125 127.9(15) . . ?
C216 C211 C212 116.6(13) . . ?
C216 C211 P2 122.1(11) . . ?
C212 C211 P2 120.7(10) . . ?
C211 C212 C213 124.5(14) . . ?
C214 C213 C212 116.5(16) . . ?
C215 C214 C213 120.4(15) . . ?
C214 C215 C216 118.8(14) . . ?
C211 C216 C215 123.0(16) . . ?
C222 C221 C226 120.5(14) . . ?
C222 C221 P2 125.9(11) . . ?
C226 C221 P2 113.6(12) . . ?
C221 C222 C223 128.6(16) . . ?
C222 C223 C224 109.1(16) . . ?
C225 C224 C223 125.5(19) . . ?
C224 C225 C226 122(2) . . ?
C221 C226 C225 113.3(19) . . ?

loop_
_geom_bond_atom_site_label_1
_geom_bond_atom_site_label_2
_geom_bond_distance
_geom_bond_site_symmetry_2
_geom_bond_publ_flag
Re C1 1.90(3) . ?
Re Re 2.3195(9) 5 ?
Re Cl2 2.342(7) . ?
Re P2 2.431(3) . ?
Re P1 2.461(3) . ?
Re Cl1 2.533(3) . ?
Re Cl12 2.539(3) . ?
Cl12 Re 2.539(3) 5 ?
P1 C1B 1.829(11) 5 ?
P1 C121 1.848(12) . ?
P1 C111 1.850(11) . ?
P2 C211 1.797(13) . ?
P2 C221 1.823(12) . ?
P2 C1B 1.834(12) . ?
N C1 1.23(4) . ?
N C2 1.42(3) . ?
C1B P1 1.829(11) 5 ?
C2 C3 1.39(2) . ?
C2 C7 1.39(2) . ?
C3 C4 1.39(2) . ?
C3 C8 1.57(3) . ?
C4 C5 1.39(2) . ?
C5 C6 1.39(2) . ?
C6 C7 1.39(2) . ?
C7 C9 1.61(3) . ?
C111 C116 1.383(18) . ?
C111 C112 1.392(19) . ?
C112 C113 1.35(2) . ?
C113 C114 1.37(3) . ?
C114 C115 1.46(3) . ?
C115 C116 1.370(19) . ?
C121 C126 1.33(2) . ?
C121 C122 1.353(18) . ?
C122 C123 1.38(2) . ?
C123 C124 1.42(2) . ?
C124 C125 1.36(2) . ?
C125 C126 1.38(2) . ?
C211 C216 1.315(19) . ?
C211 C212 1.387(19) . ?
C212 C213 1.422(19) . ?
C213 C214 1.39(3) . ?
C214 C215 1.38(2) . ?
C215 C216 1.44(2) . ?
C221 C222 1.305(19) . ?
C221 C226 1.38(2) . ?
C222 C223 1.42(2) . ?
C223 C224 1.47(3) . ?
C224 C225 1.21(3) . ?
C225 C226 1.54(2) . ?
